data_7116555
loop_
_publ_author_name
'Cui-Lan Chang'
'Xiao-Yue Qi'
'Jiang-Wei Zhang'
'Ya-Ming Qiu'
'Xian-Jiang Li'
'Xin Wang'
'Yu Bai'
'Jun-Liang Sun'
'Hu-Wei Liu'

_publ_section_title
;
 Facile synthesis of magnetic homochiral metal-organic frameworks for
 'enantioselective fishing'
;
_journal_name_full Chem.Commun.
_journal_page_first 3566
_journal_paper_doi 10.1039/c4cc09988E
_journal_volume 51
_journal_year 2015
_chemical_absolute_configuration ad
_chemical_formula_moiety 'C33 H29 O24 Zn6, H2 O, C3 H6 N O'
_chemical_formula_sum 'C36 H37 N O26 Zn6'
_chemical_formula_weight 1291.89
_chemical_name_systematic
;
 ? 
;
_space_group_crystal_system orthorhombic
_space_group_IT_number 19
_space_group_name_Hall 'P 2ac 2ab'
_space_group_name_H-M_alt 'P 21 21 21'
_symmetry_space_group_name_Hall 'P 2ac 2ab'
_symmetry_space_group_name_H-M 'P 21 21 21'
_atom_sites_solution_hydrogens geom
_atom_sites_solution_primary iterative
_atom_sites_solution_secondary difmap
_audit_creation_date 2014-11-01
_audit_creation_method
;
Olex2 1.2
(compiled 2014.09.19 svn.r3010 for OlexSys, GUI svn.r4874)
;
_audit_update_record
;
2014-11-10 deposited with the CCDC.
2015-01-29 downloaded from the CCDC.
;
_cell_angle_alpha 90.00
_cell_angle_beta 90.00
_cell_angle_gamma 90.00
_cell_formula_units_Z 4
_cell_length_a 8.0822(4)
_cell_length_b 20.8183(8)
_cell_length_c 30.8295(13)
_cell_measurement_reflns_used 13633
_cell_measurement_temperature 293(2)
_cell_measurement_theta_max 29.22
_cell_measurement_theta_min 3.21
_cell_volume 5187.3(4)
_computing_molecular_graphics 'Olex2 (Dolomanov et al., 2009)'
_computing_publication_material 'Olex2 (Dolomanov et al., 2009)'
_computing_structure_refinement 'XL (Sheldrick, 2008)'
_computing_structure_solution 'olex2.solve (Bourhis et al., 2013)'
_diffrn_ambient_temperature 293(2)
_diffrn_detector_area_resol_mean 16.0971
_diffrn_measured_fraction_theta_full 0.992
_diffrn_measured_fraction_theta_max 0.844
_diffrn_measurement_device_type 'Xcalibur, Eos, Gemin'
_diffrn_measurement_method '\w scans'
_diffrn_radiation_monochromator graphite
_diffrn_radiation_type MoK\a
_diffrn_radiation_wavelength 0.71073
_diffrn_reflns_av_R_equivalents 0.0391
_diffrn_reflns_av_unetI/netI 0.0696
_diffrn_reflns_limit_h_max 10
_diffrn_reflns_limit_h_min -6
_diffrn_reflns_limit_k_max 27
_diffrn_reflns_limit_k_min -24
_diffrn_reflns_limit_l_max 39
_diffrn_reflns_limit_l_min -41
_diffrn_reflns_number 15265
_diffrn_reflns_theta_full 26.00
_diffrn_reflns_theta_max 29.22
_diffrn_reflns_theta_min 3.21
_diffrn_source 'fine-focus sealed tube'
_exptl_absorpt_coefficient_mu 2.812
_exptl_absorpt_correction_T_max 0.325
_exptl_absorpt_correction_T_min 0.202
_exptl_absorpt_correction_type multi-scan
_exptl_crystal_colour transparent
_exptl_crystal_density_diffrn 1.654
_exptl_crystal_density_method 'not measured'
_exptl_crystal_description block
_exptl_crystal_F_000 2592
_exptl_crystal_size_max 0.6
_exptl_crystal_size_mid 0.5
_exptl_crystal_size_min 0.4
_refine_diff_density_max 1.049
_refine_diff_density_min -1.006
_refine_diff_density_rms 0.254
_refine_ls_abs_structure_details 'Flack H D (1983), Acta Cryst. A39, 876-881'
_refine_ls_abs_structure_Flack 0.08(4)
_refine_ls_extinction_method none
_refine_ls_goodness_of_fit_ref 1.083
_refine_ls_hydrogen_treatment constr
_refine_ls_matrix_type full
_refine_ls_number_parameters 583
_refine_ls_number_reflns 10633
_refine_ls_number_restraints 0
_refine_ls_restrained_S_all 1.083
_refine_ls_R_factor_all 0.0627
_refine_ls_R_factor_gt 0.0443
_refine_ls_shift/su_max 0.000
_refine_ls_shift/su_mean 0.000
_refine_ls_structure_factor_coef Fsqd
_refine_ls_weighting_details 'calc w=1/[\s^2^(Fo^2^)+(0.0800P)^2^+103.8380P] where P=(Fo^2^+2Fc^2^)/3'
_refine_ls_weighting_scheme calc
_refine_ls_wR_factor_gt 0.1045
_refine_ls_wR_factor_ref 0.1259
_reflns_number_gt 7825
_reflns_number_total 13633
_reflns_threshold_expression >2sigma(I)
_cod_data_source_file c4cc09988e2.cif
_cod_data_source_block compound1
_cod_database_code 7116555
_olex2_refinement_description
;
1. Fixed Uiso
 At 1.2 times of:
  All C(H,H) groups, H11 of C11, H15 of C15, H8 of C8, H1 of C1, H25 of C25,
  H19 of C19, H12 of C12, H21 of C21, H20 of C20, H18 of C18, H6 of C6, H3 of
  C3, H28 of C28, H33 of C33
 At 1.5 times of:
  All C(H,H,H) groups, H5 of C5, All O(H,H) groups
2. Restrained distances
 H3A-H26D
 2 with sigma of 0.01
3. Uiso/Uaniso restraints and constraints
Uanis(C21) \\sim Ueq, Uanis(C22) \\sim Ueq, Uanis(O26) \\sim Ueq, Uanis(C23)
\\sim Ueq, Uanis(C1) \\sim Ueq: with sigma of 0.01 and sigma for terminal atoms
of 0.02
4.a Free rotating group:
 O26(H26D,H26E)
4.b Rotating group:
 O25(H25A,H25B), O18(H18A,H18B), O3(H3A,H3B)
4.c Ternary CH refined with riding coordinates:
 C28(H28), C6(H6), C25(H25)
4.d Secondary CH2 refined with riding coordinates:
 C31(H31A,H31B)
4.e Aromatic/amide H refined with riding coordinates:
 C33(H33), C3(H3), C1(H1), C15(H15), C8(H8), C19(H19), C11(H11), C12(H12),
 C21(H21), C20(H20), C18(H18)
4.f Idealised Me refined as rotating group:
 C26(H26A,H26B,H26C), C27(H27A,H27B,H27C), C34(H34A,H34B,H34C), C35(H35A,H35B,
 H35C)
4.g Idealised tetrahedral OH refined as rotating group:
 C5(H5)
;

loop_
_space_group_symop_id
_space_group_symop_operation_xyz
1 'x, y, z'
2 '-x+1/2, -y, z+1/2'
3 'x+1/2, -y+1/2, -z'
4 '-x, y+1/2, -z+1/2'

loop_
_atom_site_label
_atom_site_type_symbol
_atom_site_fract_x
_atom_site_fract_y
_atom_site_fract_z
_atom_site_U_iso_or_equiv
_atom_site_adp_type
_atom_site_occupancy
_atom_site_calc_flag
_atom_site_refinement_flags_posn
_atom_site_refinement_flags_adp
Zn1 Zn -0.50150(17) -0.48863(8) -0.68722(5) 0.0149(3) Uani 1 d . .
Zn2 Zn -0.15178(17) -0.49302(7) -0.62377(5) 0.0107(3) Uani 1 d . .
Zn6 Zn -0.14663(18) -0.50318(6) -0.29025(5) 0.0124(3) Uani 1 d . .
Zn4 Zn -0.36348(16) -0.50522(7) -0.45746(5) 0.0115(3) Uani 1 d . .
Zn5 Zn -0.50229(17) -0.51234(7) -0.35354(4) 0.0118(3) Uani 1 d . .
Zn3 Zn -0.01371(17) -0.48702(7) -0.52044(4) 0.0113(3) Uani 1 d . .
O20 O -0.3907(11) -0.5054(5) -0.2982(3) 0.020(2) Uani 1 d . .
O4 O -0.3912(11) -0.5015(4) -0.6316(3) 0.019(2) Uani 1 d . .
O12 O -0.1267(11) -0.4876(5) -0.4654(3) 0.0190(19) Uani 1 d . .
O5 O -0.0537(9) -0.4884(4) -0.6841(2) 0.0096(15) Uiso 1 d . .
O7 O 0.0027(17) -0.3989(4) -0.5448(3) 0.036(3) Uani 1 d . .
O11 O -0.4562(9) -0.5135(4) -0.5182(2) 0.0105(15) Uiso 1 d . .
O16 O -0.4937(16) -0.6018(4) -0.3757(3) 0.034(3) Uani 1 d . .
O23 O -0.2228(12) -0.4935(5) -0.2245(3) 0.020(2) Uani 1 d . .
O1 O -0.4706(16) -0.4004(5) -0.7106(4) 0.034(3) Uani 1 d . .
O17 O -0.2888(11) -0.4970(4) -0.3914(3) 0.0136(19) Uiso 1 d . .
O13 O -0.5228(12) -0.4332(4) -0.4457(3) 0.0199(19) Uani 1 d . .
O8 O -0.2333(11) -0.4989(5) -0.5572(3) 0.026(3) Uani 1 d . .
O9 O -0.0080(14) -0.5698(4) -0.6128(3) 0.023(2) Uani 1 d . .
O19 O -0.0621(10) -0.4916(4) -0.3510(3) 0.0153(18) Uiso 1 d . .
O22 O 0.0015(16) -0.4290(5) -0.2787(3) 0.033(3) Uani 1 d . .
O15 O -0.5722(13) -0.4265(4) -0.3747(3) 0.022(2) Uani 1 d . .
O10 O 0.0545(13) -0.5720(4) -0.5422(3) 0.024(2) Uani 1 d . .
O14 O -0.4260(17) -0.5950(5) -0.4463(3) 0.037(3) Uani 1 d . .
O25 O 0.2273(14) -0.4833(7) -0.4972(4) 0.048(3) Uani 1 d . .
H25A H 0.2554 -0.4439 -0.4911 0.072 Uiso 1 d GR .
H25B H 0.2955 -0.4977 -0.5167 0.072 Uiso 1 d GR .
O2 O -0.5918(13) -0.5704(5) -0.7089(3) 0.026(2) Uani 1 d . .
C24 C -0.1396(15) -0.4877(7) -0.3869(4) 0.017(2) Uani 1 d . .
C7 C -0.3828(14) -0.5079(6) -0.5540(4) 0.011(2) Uiso 1 d . .
C29 C -0.3718(16) -0.5061(6) -0.2197(4) 0.017(3) Uiso 1 d . .
O6 O -0.0816(14) -0.4044(4) -0.6132(3) 0.025(2) Uani 1 d . .
C30 C 0.062(2) -0.4039(7) -0.2453(5) 0.029(4) Uani 1 d . .
O21 O -0.0753(16) -0.5946(5) -0.2826(3) 0.032(3) Uani 1 d . .
C33 C 0.055(3) -0.2987(7) -0.2861(5) 0.041(5) Uani 1 d . .
H33 H 0.0299 -0.3225 -0.3108 0.049 Uiso 1 calc R .
O18 O -0.7407(12) -0.5305(6) -0.3347(4) 0.035(3) Uani 1 d . .
H18A H -0.7707 -0.5692 -0.3421 0.053 Uiso 1 d GR .
H18B H -0.8079 -0.5035 -0.3472 0.053 Uiso 1 d GR .
O3 O -0.7262(12) -0.4571(6) -0.6628(4) 0.034(3) Uani 1 d . .
H3A H -0.7097 -0.4274 -0.6442 0.051 Uiso 1 d DGR .
H3B H -0.7761 -0.4884 -0.6506 0.051 Uiso 1 d GR .
C4 C -0.432(2) -0.3744(8) -0.7473(5) 0.035(4) Uani 1 d . .
C14 C -0.5545(16) -0.4019(7) -0.4112(4) 0.020(3) Uani 1 d . .
C28 C -0.4766(13) -0.5228(5) -0.2599(3) 0.011(2) Uiso 1 d . .
H28 H -0.5792 -0.4978 -0.2586 0.014 Uiso 1 calc R .
C2 C -0.419(2) -0.3023(7) -0.7494(6) 0.034(4) Uani 1 d . .
C3 C -0.441(2) -0.2666(7) -0.7106(5) 0.035(4) Uani 1 d . .
H3 H -0.4536 -0.2870 -0.6839 0.042 Uiso 1 calc R .
C32 C 0.0886(19) -0.3321(7) -0.2471(5) 0.028(3) Uani 1 d . .
C23 C -0.4586(16) -0.6254(6) -0.4116(4) 0.015(3) Uani 1 d . U
C6 C -0.4795(15) -0.5229(6) -0.5948(4) 0.018(2) Uiso 1 d . .
H6 H -0.5839 -0.4990 -0.5936 0.021 Uiso 1 calc R .
C31 C 0.123(3) -0.2954(7) -0.2109(6) 0.040(4) Uani 1 d . .
H31A H 0.2319 -0.3080 -0.2008 0.048 Uiso 1 calc R .
H31B H 0.0451 -0.3082 -0.1886 0.048 Uiso 1 calc R .
C1 C -0.379(3) -0.2714(8) -0.7875(6) 0.041(4) Uani 1 d . U
H1 H -0.3535 -0.2952 -0.8121 0.049 Uiso 1 calc R .
C15 C -0.622(2) -0.2934(7) -0.3801(5) 0.030(3) Uani 1 d . .
H15 H -0.6658 -0.3135 -0.3557 0.036 Uiso 1 calc R .
C8 C -0.115(2) -0.2734(7) -0.6177(5) 0.032(4) Uani 1 d . .
H8 H -0.1484 -0.2981 -0.6413 0.038 Uiso 1 calc R .
C25 C -0.0401(14) -0.4691(5) -0.4267(3) 0.012(2) Uiso 1 d . .
H25 H 0.0653 -0.4923 -0.4259 0.014 Uiso 1 calc R .
C26 C -0.003(2) -0.3980(6) -0.4256(4) 0.027(3) Uani 1 d . .
H26A H 0.0634 -0.3867 -0.4502 0.041 Uiso 1 calc GR .
H26B H 0.0549 -0.3877 -0.3994 0.041 Uiso 1 calc GR .
H26C H -0.1054 -0.3744 -0.4266 0.041 Uiso 1 calc GR .
C19 C -0.424(3) -0.7278(8) -0.4525(5) 0.062(7) Uani 1 d . .
H19 H -0.4010 -0.7037 -0.4772 0.074 Uiso 1 calc R .
C27 C -0.5225(17) -0.5942(6) -0.2595(4) 0.024(3) Uani 1 d . .
H27A H -0.5994 -0.6029 -0.2825 0.035 Uiso 1 calc GR .
H27B H -0.5722 -0.6050 -0.2322 0.035 Uiso 1 calc GR .
H27C H -0.4245 -0.6196 -0.2636 0.035 Uiso 1 calc GR .
C11 C -0.008(2) -0.2663(7) -0.5457(5) 0.039(4) Uani 1 d . .
H11 H 0.0326 -0.2864 -0.5209 0.047 Uiso 1 calc R .
C12 C -0.517(2) -0.3013(7) -0.4529(5) 0.036(4) Uani 1 d . .
H12 H -0.4929 -0.3257 -0.4773 0.043 Uiso 1 calc R .
C9 C -0.0581(19) -0.3028(6) -0.5803(4) 0.021(3) Uani 1 d . .
C21 C -0.474(2) -0.7331(7) -0.3785(5) 0.036(4) Uani 1 d . U
H21 H -0.4914 -0.7129 -0.3519 0.043 Uiso 1 calc R .
C10 C -0.0441(17) -0.3744(6) -0.5793(4) 0.017(3) Uani 1 d . .
C5 C -0.521(2) -0.5944(7) -0.5970(5) 0.041(4) Uani 1 d . .
H5 H -0.5890 -0.6031 -0.5781 0.062 Uiso 1 calc GR .
C13 C -0.5629(18) -0.3306(7) -0.4151(4) 0.021(3) Uani 1 d . .
C22 C -0.4517(19) -0.6968(7) -0.4140(4) 0.024(3) Uani 1 d . U
C16 C 0.0329(17) -0.5986(7) -0.5781(4) 0.021(3) Uani 1 d . .
C20 C -0.472(3) -0.7999(7) -0.3800(5) 0.038(4) Uani 1 d . .
H20 H -0.4833 -0.8234 -0.3546 0.045 Uiso 1 calc R .
C17 C 0.0450(18) -0.6693(7) -0.5817(4) 0.022(3) Uani 1 d . .
C18 C -0.429(3) -0.7941(7) -0.4558(5) 0.052(6) Uani 1 d . .
H18 H -0.4159 -0.8141 -0.4826 0.063 Uiso 1 calc R .
O26 O -0.703(2) -0.3441(11) -0.6197(8) 0.105(6) Uani 1 d . U
H26D H -0.8047 -0.3416 -0.6267 0.158 Uiso 1 d DG .
H26E H -0.6946 -0.3472 -0.5923 0.158 Uiso 1 d G .
C36 C -0.223(2) -0.2816(9) -0.3582(6) 0.044(4) Uani 1 d . .
N1M N -0.360(3) -0.3033(9) -0.2926(7) 0.073(5) Uani 1 d . .
O24 O -0.285(4) -0.324(2) -0.3329(10) 0.201(17) Uani 1 d . .
C34 C -0.421(4) -0.3532(12) -0.2611(11) 0.124(14) Uani 1 d . .
H34A H -0.4041 -0.3383 -0.2320 0.187 Uiso 1 calc GR .
H34B H -0.3604 -0.3924 -0.2655 0.187 Uiso 1 calc GR .
H34C H -0.5365 -0.3608 -0.2659 0.187 Uiso 1 calc GR .
C35 C -0.370(4) -0.2342(13) -0.2791(9) 0.095(9) Uiso 1 d . .
H35A H -0.3057 -0.2084 -0.2987 0.143 Uiso 1 calc GR .
H35B H -0.3269 -0.2296 -0.2502 0.143 Uiso 1 calc GR .
H35C H -0.4830 -0.2203 -0.2798 0.143 Uiso 1 calc GR .

loop_
_atom_site_aniso_label
_atom_site_aniso_U_11
_atom_site_aniso_U_22
_atom_site_aniso_U_33
_atom_site_aniso_U_23
_atom_site_aniso_U_13
_atom_site_aniso_U_12
Zn1 0.0161(7) 0.0221(6) 0.0064(6) -0.0020(6) -0.0003(5) -0.0052(7)
Zn2 0.0135(7) 0.0126(6) 0.0059(7) 0.0004(6) 0.0004(5) -0.0010(5)
Zn6 0.0155(7) 0.0158(8) 0.0060(7) 0.0018(5) -0.0009(5) -0.0004(5)
Zn4 0.0135(7) 0.0158(7) 0.0051(7) 0.0006(5) -0.0001(5) -0.0010(5)
Zn5 0.0134(6) 0.0162(6) 0.0060(6) 0.0003(6) 0.0003(5) -0.0040(7)
Zn3 0.0113(6) 0.0168(6) 0.0058(6) -0.0015(6) -0.0003(5) -0.0019(6)
O20 0.016(4) 0.033(5) 0.011(4) 0.001(4) -0.001(3) -0.003(4)
O4 0.009(4) 0.037(7) 0.011(4) 0.003(4) 0.002(3) 0.006(4)
O12 0.018(4) 0.026(4) 0.014(4) 0.004(4) 0.001(3) -0.003(4)
O7 0.073(8) 0.015(4) 0.019(5) 0.002(4) 0.001(6) -0.023(5)
O16 0.062(8) 0.015(4) 0.026(5) -0.004(4) 0.011(6) -0.019(5)
O23 0.024(5) 0.026(5) 0.010(4) -0.005(4) -0.008(4) -0.003(4)
O1 0.053(8) 0.022(5) 0.027(5) 0.003(5) 0.019(6) 0.001(5)
O13 0.030(5) 0.022(4) 0.007(4) -0.006(3) -0.008(4) 0.000(4)
O8 0.016(4) 0.056(8) 0.007(4) -0.007(4) -0.003(3) 0.005(4)
O9 0.041(6) 0.020(4) 0.007(4) 0.000(4) 0.005(4) 0.007(5)
O22 0.052(7) 0.019(5) 0.027(6) -0.005(4) 0.002(6) -0.026(5)
O15 0.037(6) 0.013(4) 0.017(5) 0.006(4) 0.004(4) 0.006(4)
O10 0.039(6) 0.019(4) 0.015(4) -0.004(4) -0.004(4) 0.009(4)
O14 0.077(9) 0.014(5) 0.019(5) 0.001(4) -0.006(5) 0.000(5)
O25 0.031(6) 0.063(8) 0.049(7) -0.031(7) 0.014(5) -0.001(6)
O2 0.025(5) 0.027(5) 0.025(5) -0.003(5) 0.005(4) -0.005(4)
C24 0.019(6) 0.024(5) 0.009(5) 0.004(5) 0.000(4) -0.008(6)
O6 0.048(6) 0.012(4) 0.014(5) -0.002(4) 0.003(4) -0.002(4)
C30 0.038(9) 0.021(7) 0.029(8) 0.003(6) 0.013(7) -0.005(6)
O21 0.060(8) 0.025(5) 0.012(5) 0.003(4) -0.001(5) 0.022(5)
C33 0.077(13) 0.025(7) 0.020(8) -0.003(7) 0.002(8) -0.020(8)
O18 0.019(5) 0.037(6) 0.050(7) 0.011(6) -0.005(5) -0.012(4)
O3 0.019(5) 0.046(7) 0.037(6) -0.015(5) 0.004(5) 0.004(5)
C4 0.056(11) 0.020(7) 0.029(8) -0.012(7) 0.002(8) -0.001(7)
C14 0.011(6) 0.035(7) 0.013(6) -0.002(6) 0.003(5) -0.002(5)
C2 0.039(9) 0.019(7) 0.044(10) -0.005(7) 0.003(8) 0.001(6)
C3 0.069(12) 0.023(7) 0.013(7) -0.001(6) 0.003(7) 0.003(7)
C32 0.031(8) 0.011(6) 0.041(9) 0.013(6) -0.001(7) -0.003(6)
C23 0.023(6) 0.013(5) 0.010(5) -0.005(4) -0.003(4) -0.007(4)
C31 0.064(12) 0.028(7) 0.027(9) -0.002(7) -0.010(8) -0.007(8)
C1 0.062(8) 0.033(6) 0.029(7) -0.009(6) 0.009(6) 0.007(6)
C15 0.052(10) 0.021(6) 0.018(7) 0.000(6) 0.014(7) 0.010(7)
C8 0.059(10) 0.020(6) 0.016(7) -0.004(6) -0.010(7) -0.005(7)
C26 0.037(8) 0.025(6) 0.019(6) -0.004(5) 0.010(6) -0.008(6)
C19 0.14(2) 0.024(8) 0.017(8) -0.004(7) 0.023(11) -0.013(11)
C27 0.026(7) 0.027(7) 0.018(6) -0.001(5) 0.000(5) -0.001(6)
C11 0.079(12) 0.022(7) 0.015(7) 0.003(6) 0.001(8) -0.008(8)
C12 0.073(12) 0.024(7) 0.011(7) -0.003(6) 0.012(7) 0.011(8)
C9 0.040(8) 0.015(6) 0.009(6) 0.004(5) 0.003(5) -0.003(6)
C21 0.060(8) 0.031(6) 0.017(6) -0.004(5) 0.004(6) -0.006(6)
C10 0.025(7) 0.014(6) 0.012(6) 0.002(5) 0.005(5) -0.008(5)
C5 0.061(12) 0.042(9) 0.021(7) 0.004(6) 0.009(7) -0.033(9)
C13 0.030(7) 0.025(7) 0.007(6) -0.004(5) -0.001(5) 0.002(6)
C22 0.041(7) 0.022(6) 0.008(5) 0.002(5) 0.002(5) -0.001(5)
C16 0.017(6) 0.026(7) 0.018(6) 0.002(6) -0.001(5) 0.003(5)
C20 0.087(14) 0.021(7) 0.006(6) 0.002(5) 0.003(7) -0.014(8)
C17 0.030(7) 0.025(7) 0.011(6) -0.003(5) -0.007(5) 0.009(6)
C18 0.122(18) 0.021(7) 0.013(7) 0.000(6) 0.022(10) -0.005(9)
O26 0.091(11) 0.098(12) 0.127(13) -0.043(12) 0.006(11) -0.004(10)
C36 0.044(10) 0.044(10) 0.044(10) -0.009(8) 0.005(8) 0.000(8)
N1M 0.091(15) 0.060(11) 0.069(13) -0.014(10) -0.011(11) -0.008(11)
O24 0.12(2) 0.35(5) 0.13(2) -0.10(3) -0.011(19) 0.04(3)
C34 0.14(3) 0.055(15) 0.18(3) 0.024(18) 0.09(3) 0.017(17)

loop_
_atom_type_symbol
_atom_type_description
_atom_type_scat_dispersion_real
_atom_type_scat_dispersion_imag
_atom_type_scat_source
C C 0.0033 0.0016 'International Tables Vol C Tables 4.2.6.8 and 6.1.1.4'
H H 0.0000 0.0000 'International Tables Vol C Tables 4.2.6.8 and 6.1.1.4'
N N 0.0061 0.0033 'International Tables Vol C Tables 4.2.6.8 and 6.1.1.4'
O O 0.0106 0.0060 'International Tables Vol C Tables 4.2.6.8 and 6.1.1.4'
Zn Zn 0.2839 1.4301 'International Tables Vol C Tables 4.2.6.8 and 6.1.1.4'

loop_
_geom_angle_atom_site_label_1
_geom_angle_atom_site_label_2
_geom_angle_atom_site_label_3
_geom_angle
_geom_angle_site_symmetry_1
_geom_angle_site_symmetry_3
O4 Zn1 O23 93.4(4) . 2_444
O4 Zn1 O1 112.9(5) . .
O4 Zn1 O2 110.4(4) . .
O4 Zn1 O3 97.2(4) . .
O1 Zn1 O23 82.1(4) . 2_444
O1 Zn1 O3 87.1(5) . .
O2 Zn1 O23 88.9(4) . 2_444
O2 Zn1 O1 136.2(5) . .
O2 Zn1 O3 94.2(5) . .
O3 Zn1 O23 167.1(4) . 2_444
O4 Zn2 O5 106.2(3) . .
O4 Zn2 O8 79.0(4) . .
O4 Zn2 O9 121.4(4) . .
O4 Zn2 O6 113.1(4) . .
O5 Zn2 O8 174.7(3) . .
O9 Zn2 O5 88.0(3) . .
O9 Zn2 O8 88.4(4) . .
O6 Zn2 O5 89.7(4) . .
O6 Zn2 O8 89.0(4) . .
O6 Zn2 O9 123.7(5) . .
O20 Zn6 O23 80.3(4) . .
O20 Zn6 O19 103.1(4) . .
O20 Zn6 O21 106.1(5) . .
O19 Zn6 O23 167.3(4) . .
O22 Zn6 O20 129.6(5) . .
O22 Zn6 O23 85.9(4) . .
O22 Zn6 O19 82.5(4) . .
O22 Zn6 O21 123.0(5) . .
O21 Zn6 O23 93.6(4) . .
O21 Zn6 O19 97.2(4) . .
O12 Zn4 O11 105.1(3) . .
O12 Zn4 O17 80.1(4) . .
O12 Zn4 O13 120.5(4) . .
O12 Zn4 O14 116.7(5) . .
O11 Zn4 O17 174.7(3) . .
O13 Zn4 O11 89.6(3) . .
O13 Zn4 O17 87.1(3) . .
O14 Zn4 O11 89.2(4) . .
O14 Zn4 O17 89.0(4) . .
O14 Zn4 O13 120.9(5) . .
O20 Zn5 O16 111.0(4) . .
O20 Zn5 O17 95.5(4) . .
O20 Zn5 O15 110.8(4) . .
O20 Zn5 O18 101.6(4) . .
O16 Zn5 O17 85.6(4) . .
O16 Zn5 O18 87.5(5) . .
O15 Zn5 O16 137.9(4) . .
O15 Zn5 O17 85.1(4) . .
O15 Zn5 O18 89.5(4) . .
O18 Zn5 O17 162.8(4) . .
O12 Zn3 O7 111.7(5) . .
O12 Zn3 O8 94.2(4) . .
O12 Zn3 O10 115.3(4) . .
O12 Zn3 O25 98.1(4) . .
O7 Zn3 O8 87.8(5) . .
O7 Zn3 O25 91.9(6) . .
O10 Zn3 O7 133.0(4) . .
O10 Zn3 O8 87.0(4) . .
O10 Zn3 O25 83.6(5) . .
O25 Zn3 O8 166.9(4) . .
Zn5 O20 Zn6 124.9(5) . .
C28 O20 Zn6 112.9(7) . .
C28 O20 Zn5 119.2(7) . .
Zn1 O4 Zn2 123.1(5) . .
C6 O4 Zn1 121.2(7) . .
C6 O4 Zn2 115.5(7) . .
Zn3 O12 Zn4 124.9(5) . .
C25 O12 Zn4 114.9(7) . .
C25 O12 Zn3 119.9(7) . .
C29 O5 Zn2 127.6(8) 2_444 .
C10 O7 Zn3 133.2(9) . .
C7 O11 Zn4 129.0(7) . .
C23 O16 Zn5 133.2(9) . .
Zn6 O23 Zn1 104.2(4) . 2_445
C29 O23 Zn1 135.1(9) . 2_445
C29 O23 Zn6 111.9(8) . .
C4 O1 Zn1 137.2(10) . .
Zn5 O17 Zn4 106.6(4) . .
C24 O17 Zn4 113.5(8) . .
C24 O17 Zn5 139.8(9) . .
C14 O13 Zn4 131.4(8) . .
Zn3 O8 Zn2 104.2(4) . .
C7 O8 Zn2 112.6(8) . .
C7 O8 Zn3 143.1(9) . .
C16 O9 Zn2 132.0(9) . .
C24 O19 Zn6 130.6(8) . .
C30 O22 Zn6 134.9(10) . .
C14 O15 Zn5 129.4(9) . .
C16 O10 Zn3 131.3(9) . .
C23 O14 Zn4 132.3(9) . .
Zn3 O25 H25A 110.7 . .
Zn3 O25 H25B 110.0 . .
H25A O25 H25B 108.0 . .
C30 O2 Zn1 126.5(10) 2_444 .
O17 C24 O19 124.8(11) . .
O17 C24 C25 117.9(11) . .
O19 C24 C25 117.3(10) . .
O11 C7 C6 117.9(10) . .
O8 C7 O11 123.2(11) . .
O8 C7 C6 118.3(11) . .
O5 C29 C28 114.7(10) 2_445 .
O23 C29 O5 126.0(12) . 2_445
O23 C29 C28 119.0(11) . .
C10 O6 Zn2 132.7(8) . .
O22 C30 O2 128.8(14) . 2_445
O22 C30 C32 115.9(14) . .
O2 C30 C32 115.0(14) 2_445 .
C4 O21 Zn6 126.6(10) 2_445 .
C3 C33 H33 118.4 3_544 .
C3 C33 C32 123.3(15) 3_544 .
C32 C33 H33 118.4 . .
Zn5 O18 H18A 111.0 . .
Zn5 O18 H18B 110.0 . .
H18A O18 H18B 107.9 . .
Zn1 O3 H3A 109.6 . .
Zn1 O3 H3B 109.4 . .
H3A O3 H3B 109.2 . .
O1 C4 C2 118.1(14) . .
O21 C4 O1 123.4(14) 2_444 .
O21 C4 C2 117.8(15) 2_444 .
O13 C14 C13 116.9(11) . .
O15 C14 O13 124.6(13) . .
O15 C14 C13 118.5(12) . .
O20 C28 C29 110.0(9) . .
O20 C28 H28 108.2 . .
O20 C28 C27 111.9(9) . .
C29 C28 H28 108.2 . .
C27 C28 C29 110.3(9) . .
C27 C28 H28 108.2 . .
C3 C2 C4 118.4(15) . .
C1 C2 C4 121.3(15) . .
C1 C2 C3 120.2(14) . .
C33 C3 C2 117.5(15) 3_444 .
C33 C3 H3 121.2 3_444 .
C2 C3 H3 121.3 . .
C33 C32 C30 119.3(15) . .
C31 C32 C30 123.1(14) . .
C31 C32 C33 117.0(13) . .
O16 C23 O14 126.9(12) . .
O16 C23 C22 116.4(11) . .
O14 C23 C22 116.6(11) . .
O4 C6 C7 110.0(10) . .
O4 C6 H6 107.9 . .
O4 C6 C5 112.6(10) . .
C7 C6 H6 107.9 . .
C7 C6 C5 110.5(11) . .
C5 C6 H6 107.9 . .
C32 C31 H31A 106.9 . .
C32 C31 H31B 107.0 . .
C32 C31 C1 121.4(16) . 3_544
H31A C31 H31B 106.7 . .
C1 C31 H31A 106.9 3_544 .
C1 C31 H31B 107.0 3_544 .
C2 C1 C31 120.1(16) . 3_444
C2 C1 H1 120.0 . .
C31 C1 H1 119.9 3_444 .
C8 C15 H15 120.1 3_444 .
C8 C15 C13 119.8(14) 3_444 .
C13 C15 H15 120.1 . .
C15 C8 H8 120.2 3_544 .
C9 C8 C15 119.6(13) . 3_544
C9 C8 H8 120.2 . .
O12 C25 C24 110.2(9) . .
O12 C25 H25 108.3 . .
O12 C25 C26 112.1(10) . .
C24 C25 H25 108.2 . .
C26 C25 C24 109.6(10) . .
C26 C25 H25 108.3 . .
C25 C26 H26A 109.5 . .
C25 C26 H26B 109.5 . .
C25 C26 H26C 109.5 . .
H26A C26 H26B 109.5 . .
H26A C26 H26C 109.5 . .
H26B C26 H26C 109.5 . .
C22 C19 H19 119.0 . .
C22 C19 C18 121.9(15) . .
C18 C19 H19 119.1 . .
C28 C27 H27A 109.5 . .
C28 C27 H27B 109.5 . .
C28 C27 H27C 109.5 . .
H27A C27 H27B 109.5 . .
H27A C27 H27C 109.5 . .
H27B C27 H27C 109.5 . .
C12 C11 H11 119.6 3_544 .
C9 C11 H11 119.5 . .
C9 C11 C12 120.9(14) . 3_544
C11 C12 H12 120.5 3_444 .
C13 C12 C11 119.1(13) . 3_444
C13 C12 H12 120.4 . .
C8 C9 C10 118.9(12) . .
C11 C9 C8 120.0(13) . .
C11 C9 C10 121.0(12) . .
C22 C21 H21 118.9 . .
C22 C21 C20 122.2(14) . .
C20 C21 H21 118.9 . .
O7 C10 O6 125.8(12) . .
O7 C10 C9 116.8(11) . .
O6 C10 C9 117.5(11) . .
C6 C5 H5 109.5 . .
C15 C13 C14 120.0(12) . .
C12 C13 C14 120.0(12) . .
C12 C13 C15 120.0(13) . .
C19 C22 C23 121.2(13) . .
C21 C22 C23 121.1(12) . .
C21 C22 C19 117.6(14) . .
O9 C16 C17 115.1(12) . .
O10 C16 O9 124.9(13) . .
O10 C16 C17 119.9(12) . .
C21 C20 H20 119.8 . .
C17 C20 C21 120.5(13) 3_434 .
C17 C20 H20 119.8 3_434 .
C20 C17 C16 122.1(12) 3_534 .
C20 C17 C18 118.5(13) 3_534 3_534
C18 C17 C16 119.3(12) 3_534 .
C19 C18 C17 119.1(14) . 3_434
C19 C18 H18 120.4 . .
C17 C18 H18 120.5 3_434 .
H26D O26 H26E 109.4 . .
O24 N1M C34 119(2) . .
O24 N1M C35 123(3) . .
C35 N1M C34 118(2) . .
C36 O24 N1M 119(3) . .
N1M C34 H34A 109.4 . .
N1M C34 H34B 109.5 . .
N1M C34 H34C 109.5 . .
H34A C34 H34B 109.5 . .
H34A C34 H34C 109.5 . .
H34B C34 H34C 109.5 . .
N1M C35 H35A 109.4 . .
N1M C35 H35B 109.4 . .
N1M C35 H35C 109.6 . .
H35A C35 H35B 109.5 . .
H35A C35 H35C 109.5 . .
H35B C35 H35C 109.5 . .

loop_
_geom_bond_atom_site_label_1
_geom_bond_atom_site_label_2
_geom_bond_distance
_geom_bond_site_symmetry_2
Zn1 O4 1.952(9) .
Zn1 O23 2.178(9) 2_444
Zn1 O1 1.990(10) .
Zn1 O2 1.969(10) .
Zn1 O3 2.073(10) .
Zn2 O4 1.958(9) .
Zn2 O5 2.024(8) .
Zn2 O8 2.160(10) .
Zn2 O9 2.004(10) .
Zn2 O6 1.958(9) .
Zn6 O20 1.989(9) .
Zn6 O23 2.129(10) .
Zn6 O19 2.007(8) .
Zn6 O22 1.986(10) .
Zn6 O21 2.003(10) .
Zn4 O12 1.964(9) .
Zn4 O11 2.023(8) .
Zn4 O17 2.130(9) .
Zn4 O13 2.010(9) .
Zn4 O14 1.967(10) .
Zn5 O20 1.936(9) .
Zn5 O16 1.986(9) .
Zn5 O17 2.108(9) .
Zn5 O15 1.984(9) .
Zn5 O18 2.048(10) .
Zn3 O12 1.927(9) .
Zn3 O7 1.987(9) .
Zn3 O8 2.120(9) .
Zn3 O10 1.970(9) .
Zn3 O25 2.077(12) .
O20 C28 1.417(14) .
O4 C6 1.410(14) .
O12 C25 1.435(14) .
O5 C29 1.256(14) 2_444
O7 C10 1.238(16) .
O11 C7 1.260(14) .
O16 C23 1.244(15) .
O23 Zn1 2.178(9) 2_445
O23 C29 1.242(16) .
O1 C4 1.29(2) .
O17 C24 1.230(15) .
O13 C14 1.273(15) .
O8 C7 1.227(15) .
O9 C16 1.270(16) .
O19 C24 1.275(14) .
O22 C30 1.252(19) .
O15 C14 1.245(16) .
O10 C16 1.251(16) .
O14 C23 1.270(16) .
O25 H25A 0.8716 .
O25 H25B 0.8704 .
O2 C30 1.265(18) 2_444
C24 C25 1.518(16) .
C7 C6 1.514(16) .
C29 O5 1.256(14) 2_445
C29 C28 1.541(16) .
O6 C10 1.253(15) .
C30 O2 1.265(18) 2_445
C30 C32 1.512(19) .
O21 C4 1.267(18) 2_445
C33 H33 0.9300 .
C33 C3 1.36(2) 3_544
C33 C32 1.42(2) .
O18 H18A 0.8716 .
O18 H18B 0.8714 .
O3 H3A 0.8542 .
O3 H3B 0.8542 .
C4 O21 1.267(18) 2_444
C4 C2 1.51(2) .
C14 C13 1.492(19) .
C28 H28 0.9800 .
C28 C27 1.532(16) .
C2 C3 1.42(2) .
C2 C1 1.38(2) .
C3 C33 1.36(2) 3_444
C3 H3 0.9300 .
C32 C31 1.38(2) .
C23 C22 1.489(17) .
C6 H6 0.9800 .
C6 C5 1.527(18) .
C31 H31A 0.9700 .
C31 H31B 0.9700 .
C31 C1 1.39(2) 3_544
C1 C31 1.39(2) 3_444
C1 H1 0.9300 .
C15 H15 0.9300 .
C15 C8 1.395(19) 3_444
C15 C13 1.409(18) .
C8 C15 1.395(19) 3_544
C8 H8 0.9300 .
C8 C9 1.385(19) .
C25 H25 0.9800 .
C25 C26 1.509(16) .
C26 H26A 0.9600 .
C26 H26B 0.9600 .
C26 H26C 0.9600 .
C19 H19 0.9300 .
C19 C22 1.37(2) .
C19 C18 1.38(2) .
C27 H27A 0.9600 .
C27 H27B 0.9600 .
C27 H27C 0.9600 .
C11 H11 0.9300 .
C11 C12 1.410(19) 3_544
C11 C9 1.372(19) .
C12 C11 1.410(19) 3_444
C12 H12 0.9300 .
C12 C13 1.365(19) .
C9 C10 1.495(17) .
C21 H21 0.9300 .
C21 C22 1.343(19) .
C21 C20 1.39(2) .
C5 H5 0.8200 .
C16 C17 1.478(19) .
C20 H20 0.9300 .
C20 C17 1.350(19) 3_434
C17 C20 1.350(19) 3_534
C17 C18 1.401(19) 3_534
C18 C17 1.401(19) 3_434
C18 H18 0.9300 .
O26 H26D 0.8509 .
O26 H26E 0.8496 .
C36 O24 1.28(4) .
N1M O24 1.45(3) .
N1M C34 1.50(3) .
N1M C35 1.50(3) .
C34 H34A 0.9600 .
C34 H34B 0.9600 .
C34 H34C 0.9600 .
C35 H35A 0.9600 .
C35 H35B 0.9600 .
C35 H35C 0.9600 .

loop_
_geom_torsion_atom_site_label_1
_geom_torsion_atom_site_label_2
_geom_torsion_atom_site_label_3
_geom_torsion_atom_site_label_4
_geom_torsion
_geom_torsion_site_symmetry_1
_geom_torsion_site_symmetry_4
Zn1 O4 C6 C7 -161.2(7) . .
Zn1 O4 C6 C5 75.1(13) . .
Zn1 O23 C29 O5 30(2) 2_445 2_445
Zn1 O23 C29 C28 -143.9(9) 2_445 .
Zn1 O1 C4 O21 11(3) . 2_444
Zn1 O1 C4 C2 -178.5(12) . .
Zn2 O4 C6 C7 23.6(12) . .
Zn2 O4 C6 C5 -100.1(12) . .
Zn2 O8 C7 O11 179.3(9) . .
Zn2 O8 C7 C6 8.6(15) . .
Zn2 O9 C16 O10 -34(2) . .
Zn2 O9 C16 C17 142.7(11) . .
Zn2 O6 C10 O7 22(2) . .
Zn2 O6 C10 C9 -157.3(10) . .
Zn6 O20 C28 C29 25.2(11) . .
Zn6 O20 C28 C27 -97.8(9) . .
Zn6 O23 C29 O5 171.3(10) . 2_445
Zn6 O23 C29 C28 -2.8(14) . .
Zn6 O19 C24 O17 -8(2) . .
Zn6 O19 C24 C25 171.2(8) . .
Zn6 O22 C30 O2 26(3) . 2_445
Zn6 O22 C30 C32 -148.0(12) . .
Zn4 O12 C25 C24 17.8(12) . .
Zn4 O12 C25 C26 -104.7(10) . .
Zn4 O11 C7 O8 3.5(18) . .
Zn4 O11 C7 C6 174.2(7) . .
Zn4 O17 C24 O19 -168.0(11) . .
Zn4 O17 C24 C25 13.1(15) . .
Zn4 O13 C14 O15 -44(2) . .
Zn4 O13 C14 C13 133.3(11) . .
Zn4 O14 C23 O16 17(2) . .
Zn4 O14 C23 C22 -162.1(11) . .
Zn5 O20 C28 C29 -173.5(7) . .
Zn5 O20 C28 C27 63.5(11) . .
Zn5 O16 C23 O14 -5(2) . .
Zn5 O16 C23 C22 174.4(11) . .
Zn5 O17 C24 O19 8(2) . .
Zn5 O17 C24 C25 -170.8(8) . .
Zn5 O15 C14 O13 18(2) . .
Zn5 O15 C14 C13 -158.8(10) . .
Zn3 O12 C25 C24 -167.0(8) . .
Zn3 O12 C25 C26 70.6(12) . .
Zn3 O7 C10 O6 -19(2) . .
Zn3 O7 C10 C9 160.7(11) . .
Zn3 O8 C7 O11 0(2) . .
Zn3 O8 C7 C6 -170.5(11) . .
Zn3 O10 C16 O9 17(2) . .
Zn3 O10 C16 C17 -159.1(10) . .
O20 Zn6 O23 Zn1 166.1(5) . 2_445
O20 Zn6 O23 C29 13.3(9) . .
O20 Zn6 O19 C24 -1.3(12) . .
O20 Zn6 O22 C30 94.8(16) . .
O20 Zn6 O21 C4 -87.9(15) . 2_445
O20 Zn5 O16 C23 -132.9(14) . .
O20 Zn5 O17 Zn4 177.7(4) . .
O20 Zn5 O17 C24 1.5(14) . .
O20 Zn5 O15 C14 132.4(12) . .
O4 Zn1 O1 C4 133.4(17) . .
O4 Zn1 O2 C30 -124.4(12) . 2_444
O4 Zn2 O5 C29 -4.1(10) . 2_444
O4 Zn2 O8 Zn3 -176.9(5) . .
O4 Zn2 O8 C7 3.6(9) . .
O4 Zn2 O9 C16 -87.2(13) . .
O4 Zn2 O6 C10 100.3(14) . .
O12 Zn4 O11 C7 -0.9(10) . .
O12 Zn4 O17 Zn5 -179.6(4) . .
O12 Zn4 O17 C24 -2.3(10) . .
O12 Zn4 O13 C14 -78.4(12) . .
O12 Zn4 O14 C23 98.5(15) . .
O12 Zn3 O7 C10 -122.2(14) . .
O12 Zn3 O8 Zn2 175.8(5) . .
O12 Zn3 O8 C7 -5.0(17) . .
O12 Zn3 O10 C16 129.2(12) . .
O5 Zn2 O4 Zn1 -11.6(6) . .
O5 Zn2 O4 C6 163.4(8) . .
O5 Zn2 O8 Zn3 13(4) . .
O5 Zn2 O8 C7 -166(4) . .
O5 Zn2 O9 C16 165.0(13) . .
O5 Zn2 O6 C10 -152.2(13) . .
O5 C29 C28 O20 170.7(10) 2_445 .
O5 C29 C28 C27 -65.3(13) 2_445 .
O7 Zn3 O12 Zn4 95.5(7) . .
O7 Zn3 O12 C25 -79.2(9) . .
O7 Zn3 O8 Zn2 64.1(5) . .
O7 Zn3 O8 C7 -116.6(17) . .
O7 Zn3 O10 C16 -48.2(15) . .
O11 Zn4 O12 Zn3 -5.1(7) . .
O11 Zn4 O12 C25 169.9(8) . .
O11 Zn4 O17 Zn5 8(4) . .
O11 Zn4 O17 C24 -175(3) . .
O11 Zn4 O13 C14 174.2(12) . .
O11 Zn4 O14 C23 -154.9(15) . .
O11 C7 C6 O4 167.7(10) . .
O11 C7 C6 C5 -67.3(15) . .
O16 Zn5 O20 Zn6 76.8(7) . .
O16 Zn5 O20 C28 -82.2(9) . .
O16 Zn5 O17 Zn4 67.0(5) . .
O16 Zn5 O17 C24 -109.2(14) . .
O16 Zn5 O15 C14 -39.5(15) . .
O16 C23 C22 C19 176.0(18) . .
O16 C23 C22 C21 -3(2) . .
O23 Zn1 O4 Zn2 22.0(6) 2_444 .
O23 Zn1 O4 C6 -152.8(9) 2_444 .
O23 Zn1 O1 C4 43.0(18) 2_444 .
O23 Zn1 O2 C30 -31.1(12) 2_444 2_444
O23 Zn6 O20 Zn5 178.5(6) . .
O23 Zn6 O20 C28 -21.4(7) . .
O23 Zn6 O19 C24 -105.5(18) . .
O23 Zn6 O22 C30 20.9(16) . .
O23 Zn6 O21 C4 -6.9(15) . 2_445
O23 C29 C28 O20 -14.5(15) . .
O23 C29 C28 C27 109.4(13) . .
O1 Zn1 O4 Zn2 -60.9(6) . .
O1 Zn1 O4 C6 124.3(9) . .
O1 Zn1 O2 C30 46.3(15) . 2_444
O1 C4 C2 C3 3(3) . .
O1 C4 C2 C1 -179.6(18) . .
O17 Zn4 O12 Zn3 175.6(7) . .
O17 Zn4 O12 C25 -9.4(8) . .
O17 Zn4 O11 C7 172(3) . .
O17 Zn4 O13 C14 -1.6(12) . .
O17 Zn4 O14 C23 20.1(15) . .
O17 Zn5 O20 Zn6 -10.6(6) . .
O17 Zn5 O20 C28 -169.5(8) . .
O17 Zn5 O16 C23 -38.7(15) . .
O17 Zn5 O15 C14 38.4(12) . .
O17 C24 C25 O12 -20.6(17) . .
O17 C24 C25 C26 103.3(14) . .
O13 Zn4 O12 Zn3 -103.7(6) . .
O13 Zn4 O12 C25 71.3(9) . .
O13 Zn4 O11 C7 120.6(10) . .
O13 Zn4 O17 Zn5 58.7(4) . .
O13 Zn4 O17 C24 -123.9(10) . .
O13 Zn4 O14 C23 -65.9(16) . .
O13 C14 C13 C15 170.2(14) . .
O13 C14 C13 C12 -8(2) . .
O8 Zn2 O4 Zn1 169.3(6) . .
O8 Zn2 O4 C6 -15.6(8) . .
O8 Zn2 O5 C29 166(4) . 2_444
O8 Zn2 O9 C16 -11.1(13) . .
O8 Zn2 O6 C10 22.7(13) . .
O8 Zn3 O12 Zn4 6.2(7) . .
O8 Zn3 O12 C25 -168.5(9) . .
O8 Zn3 O7 C10 -28.6(15) . .
O8 Zn3 O10 C16 35.9(13) . .
O8 C7 C6 O4 -21.1(16) . .
O8 C7 C6 C5 103.8(14) . .
O9 Zn2 O4 Zn1 -109.4(5) . .
O9 Zn2 O4 C6 65.6(9) . .
O9 Zn2 O5 C29 118.1(10) . 2_444
O9 Zn2 O8 Zn3 60.6(5) . .
O9 Zn2 O8 C7 -118.9(10) . .
O9 Zn2 O6 C10 -64.7(14) . .
O9 C16 C17 C20 5(2) . 3_534
O9 C16 C17 C18 -172.8(16) . 3_534
O19 Zn6 O20 Zn5 11.1(7) . .
O19 Zn6 O20 C28 171.2(7) . .
O19 Zn6 O23 Zn1 -87.2(17) . 2_445
O19 Zn6 O23 C29 119.9(16) . .
O19 Zn6 O22 C30 -164.4(17) . .
O19 Zn6 O21 C4 166.2(15) . 2_445
O19 C24 C25 O12 160.5(11) . .
O19 C24 C25 C26 -75.6(15) . .
O22 Zn6 O20 Zn5 102.1(7) . .
O22 Zn6 O20 C28 -97.8(8) . .
O22 Zn6 O23 Zn1 -62.5(5) . 2_445
O22 Zn6 O23 C29 144.6(10) . .
O22 Zn6 O19 C24 -130.4(12) . .
O22 Zn6 O21 C4 80.5(16) . 2_445
O22 C30 C32 C33 -4(2) . .
O22 C30 C32 C31 167.0(17) . .
O15 Zn5 O20 Zn6 -97.4(6) . .
O15 Zn5 O20 C28 103.6(8) . .
O15 Zn5 O16 C23 39.0(18) . .
O15 Zn5 O17 Zn4 -71.8(4) . .
O15 Zn5 O17 C24 112.0(14) . .
O15 C14 C13 C15 -13(2) . .
O15 C14 C13 C12 169.2(15) . .
O10 Zn3 O12 Zn4 -82.5(7) . .
O10 Zn3 O12 C25 102.8(9) . .
O10 Zn3 O7 C10 55.3(18) . .
O10 Zn3 O8 Zn2 -69.1(5) . .
O10 Zn3 O8 C7 110.1(17) . .
O10 C16 C17 C20 -178.0(16) . 3_534
O10 C16 C17 C18 4(2) . 3_534
O14 Zn4 O12 Zn3 91.8(7) . .
O14 Zn4 O12 C25 -93.2(9) . .
O14 Zn4 O11 C7 -118.4(11) . .
O14 Zn4 O17 Zn5 -62.3(5) . .
O14 Zn4 O17 C24 115.1(10) . .
O14 Zn4 O13 C14 85.5(13) . .
O14 C23 C22 C19 -5(2) . .
O14 C23 C22 C21 175.9(16) . .
O25 Zn3 O12 Zn4 -169.1(7) . .
O25 Zn3 O12 C25 16.1(10) . .
O25 Zn3 O7 C10 138.3(15) . .
O25 Zn3 O8 Zn2 -25(3) . .
O25 Zn3 O8 C7 154(2) . .
O25 Zn3 O10 C16 -134.9(13) . .
O2 Zn1 O4 Zn2 112.1(6) . .
O2 Zn1 O4 C6 -62.6(9) . .
O2 Zn1 O1 C4 -37(2) . .
O2 C30 C32 C33 -178.8(15) 2_445 .
O2 C30 C32 C31 -8(2) 2_445 .
O6 Zn2 O4 Zn1 85.2(6) . .
O6 Zn2 O4 C6 -99.8(8) . .
O6 Zn2 O5 C29 -118.1(10) . 2_444
O6 Zn2 O8 Zn3 -63.2(5) . .
O6 Zn2 O8 C7 117.3(10) . .
O6 Zn2 O9 C16 76.7(14) . .
C30 C32 C31 C1 -169.6(18) . 3_544
O21 Zn6 O20 Zn5 -90.5(6) . .
O21 Zn6 O20 C28 69.6(8) . .
O21 Zn6 O23 Zn1 60.3(5) . 2_445
O21 Zn6 O23 C29 -92.5(9) . .
O21 Zn6 O19 C24 107.1(12) . .
O21 Zn6 O22 C30 -70.7(17) . .
O21 C4 C2 C3 174.4(17) 2_444 .
O21 C4 C2 C1 -9(3) 2_444 .
C33 C32 C31 C1 1(3) . 3_544
O18 Zn5 O20 Zn6 168.6(6) . .
O18 Zn5 O20 C28 9.6(9) . .
O18 Zn5 O16 C23 125.6(15) . .
O18 Zn5 O17 Zn4 0.4(15) . .
O18 Zn5 O17 C24 -175.8(16) . .
O18 Zn5 O15 C14 -125.3(12) . .
O3 Zn1 O4 Zn2 -150.7(6) . .
O3 Zn1 O4 C6 34.5(9) . .
O3 Zn1 O1 C4 -130.0(18) . .
O3 Zn1 O2 C30 136.4(12) . 2_444
C4 C2 C3 C33 -174.1(18) . 3_444
C4 C2 C1 C31 176.5(19) . 3_444
C3 C33 C32 C30 172.6(18) 3_544 .
C3 C33 C32 C31 1(3) 3_544 .
C3 C2 C1 C31 -7(3) . 3_444
C1 C2 C3 C33 9(3) . 3_444
C15 C8 C9 C11 0(3) 3_544 .
C15 C8 C9 C10 -177.2(15) 3_544 .
C8 C15 C13 C14 173.9(15) 3_444 .
C8 C15 C13 C12 -8(3) 3_444 .
C8 C9 C10 O7 -178.0(15) . .
C8 C9 C10 O6 1(2) . .
C11 C12 C13 C14 -172.8(16) 3_444 .
C11 C12 C13 C15 9(3) 3_444 .
C11 C9 C10 O7 5(2) . .
C11 C9 C10 O6 -175.2(15) . .
C12 C11 C9 C8 2(3) 3_544 .
C12 C11 C9 C10 178.3(16) 3_544 .
C22 C19 C18 C17 -3(4) . 3_434
C22 C21 C20 C17 -3(3) . 3_434
C20 C21 C22 C23 178.3(16) . .
C20 C21 C22 C19 -1(3) . .
C18 C19 C22 C23 -175(2) . .
C18 C19 C22 C21 4(3) . .
C34 N1M O24 C36 -175(3) . .
C35 N1M O24 C36 1(4) . .
